data_4501745
loop_
_publ_author_name
'Li, Xiaoju'
'Weng, Xiulan'
'Tang, Ruijie'
'Lin, Yuanmiao'
'Ke, Zhilong'
'Zhou, Wenbiao'
'Cao, Rong'

_publ_section_title
;
 Conformational Isomerism of 1,2-Bis(imidazol-1&#x2032;-yl)ethane Affected
 by the Orientation of Functional Carboxylate Groups in Cadmium and Cobalt
 Helical Coordination Polymers
;
_journal_issue 7
_journal_name_full 'Crystal Growth &amp; Design'
_journal_page_first 3228
_journal_paper_doi 10.1021/cg100350b
_journal_volume 10
_journal_year 2010
_chemical_formula_sum 'C9 H9 Cd0.5 N2 O2'
_chemical_formula_weight 233.38
_chemical_name_systematic
; 
 ? 
;
_space_group_IT_number 56
_symmetry_cell_setting orthorhombic
_symmetry_space_group_name_Hall '-P 2ab 2ac'
_symmetry_space_group_name_H-M 'P c c n'
_atom_sites_solution_hydrogens geom
_atom_sites_solution_primary direct
_atom_sites_solution_secondary difmap
_audit_creation_method SHELXL-97
_cell_angle_alpha 90.00
_cell_angle_beta 90.00
_cell_angle_gamma 90.00
_cell_formula_units_Z 8
_cell_length_a 17.8998(17)
_cell_length_b 7.8956(6)
_cell_length_c 13.3048(14)
_cell_measurement_temperature 173(2)
_cell_volume 1880.4(3)
_computing_structure_refinement 'SHELXL-97 (Sheldrick, 1997)'
_computing_structure_solution 'SHELXS-97 (Sheldrick, 1990)'
_diffrn_ambient_temperature 173(2)
_diffrn_measured_fraction_theta_full 1.000
_diffrn_measured_fraction_theta_max 1.000
_diffrn_radiation_monochromator graphite
_diffrn_radiation_source 'fine-focus sealed tube'
_diffrn_radiation_type MoK\a
_diffrn_radiation_wavelength 0.71073
_diffrn_reflns_av_R_equivalents 0.0352
_diffrn_reflns_av_sigmaI/netI 0.0207
_diffrn_reflns_limit_h_max 23
_diffrn_reflns_limit_h_min -23
_diffrn_reflns_limit_k_max 9
_diffrn_reflns_limit_k_min -10
_diffrn_reflns_limit_l_max 12
_diffrn_reflns_limit_l_min -17
_diffrn_reflns_number 13411
_diffrn_reflns_theta_full 27.47
_diffrn_reflns_theta_max 27.47
_diffrn_reflns_theta_min 2.82
_exptl_absorpt_coefficient_mu 1.193
_exptl_absorpt_correction_T_max 0.9428
_exptl_absorpt_correction_T_min 0.6159
_exptl_absorpt_correction_type multi-scan
_exptl_crystal_density_diffrn 1.649
_exptl_crystal_density_method 'not measured'
_exptl_crystal_F_000 936
_exptl_crystal_size_max 0.45
_exptl_crystal_size_mid 0.20
_exptl_crystal_size_min 0.05
_refine_diff_density_max 0.946
_refine_diff_density_min -0.575
_refine_diff_density_rms 0.066
_refine_ls_extinction_method none
_refine_ls_goodness_of_fit_ref 1.333
_refine_ls_hydrogen_treatment constr
_refine_ls_matrix_type full
_refine_ls_number_parameters 123
_refine_ls_number_reflns 2160
_refine_ls_number_restraints 0
_refine_ls_restrained_S_all 1.333
_refine_ls_R_factor_all 0.0534
_refine_ls_R_factor_gt 0.0483
_refine_ls_shift/su_max 0.000
_refine_ls_shift/su_mean 0.000
_refine_ls_structure_factor_coef Fsqd
_refine_ls_weighting_details 'calc w=1/[\s^2^(Fo^2^)+(0.0280P)^2^+1.7988P] where P=(Fo^2^+2Fc^2^)/3'
_refine_ls_weighting_scheme calc
_refine_ls_wR_factor_gt 0.0877
_refine_ls_wR_factor_ref 0.0898
_reflns_number_gt 2013
_reflns_number_total 2160
_reflns_threshold_expression >2sigma(I)
_cod_data_source_file cg100350b_si_002.cif
_cod_data_source_block d:\wrh\lxj\lxj608\l
_cod_depositor_comments
;
The following automatic conversions were performed:

'_symmetry_cell_setting' value 'Orthorhombic' changed to
'orthorhombic' according to
/home/saulius/struct/CIF-dictionaries/cif_core.dic dictionary named
'cif_core.dic' version 2.4.2 from 2011-04-26.

Automatic conversion script
Id: cif_fix_values 1715 2011-07-08 13:25:40Z adriana 
;
_cod_original_sg_symbol_H-M Pccn
_cod_original_formula_sum 'C9 H9 Cd0.50 N2 O2'
_cod_database_code 4501745

loop_
_symmetry_equiv_pos_as_xyz
'x, y, z'
'-x+1/2, -y+1/2, z'
'x+1/2, -y, -z+1/2'
'-x, y+1/2, -z+1/2'
'-x, -y, -z'
'x-1/2, y-1/2, -z'
'-x-1/2, y, z-1/2'
'x, -y-1/2, z-1/2'

loop_
_atom_site_label
_atom_site_type_symbol
_atom_site_fract_x
_atom_site_fract_y
_atom_site_fract_z
_atom_site_U_iso_or_equiv
_atom_site_adp_type
_atom_site_occupancy
_atom_site_symmetry_multiplicity
_atom_site_calc_flag
_atom_site_refinement_flags
Cd Cd 0.2500 0.2500 0.20792(2) 0.03355(12) Uani 1 2 d S
O1 O 0.33535(14) 0.3689(3) 0.33654(19) 0.0454(6) Uani 1 1 d .
O2 O 0.35457(14) 0.1207(3) 0.26792(19) 0.0450(6) Uani 1 1 d .
N2 N 0.30496(19) 0.6248(4) -0.0247(2) 0.0414(7) Uani 1 1 d .
N1 N 0.29381(17) 0.4474(4) 0.1012(2) 0.0387(7) Uani 1 1 d .
C7 C 0.3497(2) 0.6819(6) 0.0507(3) 0.0551(11) Uani 1 1 d .
H7A H 0.3800 0.7807 0.0494 0.066 Uiso 1 1 calc R
C1 C 0.37304(19) 0.2386(5) 0.3269(3) 0.0358(7) Uani 1 1 d .
C8 C 0.2716(2) 0.4838(5) 0.0096(3) 0.0406(8) Uani 1 1 d .
H8A H 0.2365 0.4188 -0.0276 0.049 Uiso 1 1 calc R
C9 C 0.2890(3) 0.7153(5) -0.1185(3) 0.0566(12) Uani 1 1 d .
H9A H 0.2953 0.6371 -0.1761 0.068 Uiso 1 1 calc R
H9B H 0.3251 0.8094 -0.1267 0.068 Uiso 1 1 calc R
C6 C 0.3430(2) 0.5725(5) 0.1272(3) 0.0524(10) Uani 1 1 d .
H6A H 0.3684 0.5805 0.1897 0.063 Uiso 1 1 calc R
C2 C 0.4436(2) 0.2114(5) 0.3875(4) 0.0556(11) Uani 1 1 d .
H2A H 0.4346 0.1178 0.4355 0.067 Uiso 1 1 calc R
H2B H 0.4836 0.1741 0.3411 0.067 Uiso 1 1 calc R
C3 C 0.4718(2) 0.3622(5) 0.4456(3) 0.0438(9) Uani 1 1 d .
C5 C 0.4619(2) 0.3742(6) 0.5479(3) 0.0513(10) Uani 1 1 d .
H5A H 0.4355 0.2874 0.5823 0.062 Uiso 1 1 calc R
C4 C 0.5103(2) 0.4897(5) 0.3983(3) 0.0527(10) Uani 1 1 d .
H4A H 0.5180 0.4844 0.3278 0.063 Uiso 1 1 calc R

loop_
_atom_site_aniso_label
_atom_site_aniso_U_11
_atom_site_aniso_U_22
_atom_site_aniso_U_33
_atom_site_aniso_U_23
_atom_site_aniso_U_13
_atom_site_aniso_U_12
Cd 0.03644(19) 0.0359(2) 0.02828(18) 0.000 0.000 -0.00338(16)
O1 0.0418(14) 0.0510(16) 0.0434(14) -0.0065(13) -0.0082(12) 0.0093(12)
O2 0.0440(14) 0.0433(14) 0.0477(15) -0.0072(12) -0.0059(12) -0.0021(12)
N2 0.0583(19) 0.0293(15) 0.0367(16) 0.0026(13) 0.0086(14) 0.0000(14)
N1 0.0445(16) 0.0363(15) 0.0353(15) 0.0040(13) -0.0021(13) -0.0053(13)
C7 0.051(2) 0.047(2) 0.067(3) 0.005(2) -0.001(2) -0.020(2)
C1 0.0342(16) 0.045(2) 0.0284(15) 0.0053(17) 0.0014(13) -0.0038(16)
C8 0.059(2) 0.0300(17) 0.0321(17) 0.0009(15) -0.0022(16) -0.0071(16)
C9 0.103(4) 0.035(2) 0.0318(18) 0.0045(16) 0.014(2) 0.0071(19)
C6 0.052(2) 0.053(2) 0.052(2) 0.004(2) -0.011(2) -0.0175(19)
C2 0.045(2) 0.055(3) 0.067(3) -0.010(2) -0.019(2) 0.0085(18)
C3 0.0322(17) 0.048(2) 0.051(2) 0.0004(18) -0.0121(16) -0.0007(16)
C5 0.046(2) 0.056(2) 0.052(2) 0.013(2) -0.0002(18) -0.0119(19)
C4 0.056(2) 0.067(3) 0.0353(19) 0.003(2) -0.0028(18) -0.002(2)

loop_
_atom_type_symbol
_atom_type_description
_atom_type_scat_dispersion_real
_atom_type_scat_dispersion_imag
_atom_type_scat_source
C C 0.0033 0.0016 'International Tables Vol C Tables 4.2.6.8 and 6.1.1.4'
H H 0.0000 0.0000 'International Tables Vol C Tables 4.2.6.8 and 6.1.1.4'
N N 0.0061 0.0033 'International Tables Vol C Tables 4.2.6.8 and 6.1.1.4'
O O 0.0106 0.0060 'International Tables Vol C Tables 4.2.6.8 and 6.1.1.4'
Cd Cd -0.8075 1.2024 'International Tables Vol C Tables 4.2.6.8 and 6.1.1.4'

loop_
_geom_angle_atom_site_label_1
_geom_angle_atom_site_label_2
_geom_angle_atom_site_label_3
_geom_angle
_geom_angle_site_symmetry_1
_geom_angle_site_symmetry_3
N1 Cd N1 101.71(15) 2 .
N1 Cd O2 101.37(10) 2 .
N1 Cd O2 104.22(10) . .
N1 Cd O2 104.22(10) 2 2
N1 Cd O2 101.37(10) . 2
O2 Cd O2 138.95(13) . 2
N1 Cd O1 155.93(10) 2 .
N1 Cd O1 87.63(10) . .
O2 Cd O1 54.62(9) . .
O2 Cd O1 95.44(9) 2 .
N1 Cd O1 87.63(10) 2 2
N1 Cd O1 155.93(10) . 2
O2 Cd O1 95.44(9) . 2
O2 Cd O1 54.62(9) 2 2
O1 Cd O1 92.67(13) . 2
N1 Cd C1 128.91(11) 2 .
N1 Cd C1 96.22(10) . .
O2 Cd C1 27.55(9) . .
O2 Cd C1 118.53(10) 2 .
O1 Cd C1 27.07(9) . .
O1 Cd C1 94.88(9) 2 .
N1 Cd C1 96.22(10) 2 2
N1 Cd C1 128.91(11) . 2
O2 Cd C1 118.53(10) . 2
O2 Cd C1 27.55(9) 2 2
O1 Cd C1 94.88(9) . 2
O1 Cd C1 27.07(9) 2 2
C1 Cd C1 108.64(14) . 2
C1 O1 Cd 87.1(2) . .
C1 O2 Cd 95.9(2) . .
C8 N2 C7 106.6(3) . .
C8 N2 C9 127.4(3) . .
C7 N2 C9 125.5(3) . .
C8 N1 C6 105.8(3) . .
C8 N1 Cd 129.2(2) . .
C6 N1 Cd 124.4(2) . .
C6 C7 N2 107.1(3) . .
O1 C1 O2 122.4(3) . .
O1 C1 C2 121.2(3) . .
O2 C1 C2 116.4(3) . .
O1 C1 Cd 65.81(18) . .
O2 C1 Cd 56.57(17) . .
C2 C1 Cd 173.0(3) . .
N1 C8 N2 111.2(3) . .
N2 C9 C9 111.0(3) . 2_565
C7 C6 N1 109.3(4) . .
C3 C2 C1 116.1(3) . .
C4 C3 C5 117.8(4) . .
C4 C3 C2 120.8(4) . .
C5 C3 C2 121.3(4) . .
C3 C5 C4 121.3(4) . 5_666
C3 C4 C5 120.9(4) . 5_666

loop_
_geom_bond_atom_site_label_1
_geom_bond_atom_site_label_2
_geom_bond_distance
_geom_bond_site_symmetry_2
Cd N1 2.250(3) 2
Cd N1 2.250(3) .
Cd O2 2.277(3) .
Cd O2 2.277(3) 2
Cd O1 2.479(2) .
Cd O1 2.479(2) 2
Cd C1 2.714(3) .
Cd C1 2.714(3) 2
O1 C1 1.237(4) .
O2 C1 1.262(4) .
N2 C8 1.343(4) .
N2 C7 1.361(5) .
N2 C9 1.466(5) .
N1 C8 1.313(4) .
N1 C6 1.368(5) .
C7 C6 1.340(6) .
C1 C2 1.514(5) .
C9 C9 1.501(10) 2_565
C2 C3 1.507(5) .
C3 C4 1.374(5) .
C3 C5 1.375(5) .
C5 C4 1.383(6) 5_666
C4 C5 1.383(6) 5_666
